data_4086691
loop_
_publ_author_name
'Shepard, Scott M.'
'Diaconescu, Paula L.'

_publ_section_title
;
 Redox-Switchable Hydroelementation of a Cobalt Complex Supported by a
 Ferrocene-Based Ligand
;
_journal_issue 15
_journal_name_full Organometallics
_journal_page_first 2446
_journal_paper_doi 10.1021/acs.organomet.6b00317
_journal_volume 35
_journal_year 2016
_chemical_formula_sum 'C186 H163 B2 Co2 F48 Fe2 N4 O4'
_chemical_formula_weight 3681.38
_chemical_name_systematic
; 
 ? 
;
_space_group_IT_number 2
_symmetry_cell_setting triclinic
_symmetry_space_group_name_Hall '-P 1'
_symmetry_space_group_name_H-M 'P -1'
_atom_sites_solution_hydrogens geom
_atom_sites_solution_primary direct
_atom_sites_solution_secondary difmap
_audit_creation_method SHELXL-97
_cell_angle_alpha 93.8890(10)
_cell_angle_beta 103.4550(10)
_cell_angle_gamma 94.3690(10)
_cell_formula_units_Z 1
_cell_length_a 12.6844(8)
_cell_length_b 15.1762(9)
_cell_length_c 22.9468(14)
_cell_measurement_reflns_used 9814
_cell_measurement_temperature 100(2)
_cell_measurement_theta_max 30.91
_cell_measurement_theta_min 2.37
_cell_volume 4266.9(5)
_computing_structure_refinement 'SHELXL-97 (Sheldrick, 1997)'
_computing_structure_solution 'SHELXS-97 (Sheldrick, 1990)'
_diffrn_ambient_temperature 100(2)
_diffrn_measured_fraction_theta_full 0.999
_diffrn_measured_fraction_theta_max 0.910
_diffrn_measurement_device_type 'Bruker APEX-II'
_diffrn_radiation_monochromator graphite
_diffrn_radiation_source 'fine-focus sealed tube'
_diffrn_radiation_type MoK\a
_diffrn_radiation_wavelength 0.71073
_diffrn_reflns_av_R_equivalents 0.0229
_diffrn_reflns_av_sigmaI/netI 0.0240
_diffrn_reflns_limit_h_max 18
_diffrn_reflns_limit_h_min -17
_diffrn_reflns_limit_k_max 21
_diffrn_reflns_limit_k_min -21
_diffrn_reflns_limit_l_max 32
_diffrn_reflns_limit_l_min -31
_diffrn_reflns_number 70603
_diffrn_reflns_theta_full 25.00
_diffrn_reflns_theta_max 30.91
_diffrn_reflns_theta_min 0.92
_exptl_absorpt_coefficient_mu 0.467
_exptl_absorpt_correction_T_max 0.7745
_exptl_absorpt_correction_T_min 0.6543
_exptl_absorpt_correction_type multi-scan
_exptl_absorpt_process_details 'Bruker AXS area detector scaling and absorption correction'
_exptl_crystal_density_diffrn 1.433
_exptl_crystal_density_method 'not measured'
_exptl_crystal_description block
_exptl_crystal_F_000 1887
_exptl_crystal_size_max 0.56
_exptl_crystal_size_mid 0.54
_exptl_crystal_size_min 0.24
_refine_diff_density_max 1.791
_refine_diff_density_min -1.352
_refine_diff_density_rms 0.111
_refine_ls_extinction_method none
_refine_ls_goodness_of_fit_ref 1.059
_refine_ls_hydrogen_treatment constr
_refine_ls_matrix_type full
_refine_ls_number_parameters 1161
_refine_ls_number_reflns 24543
_refine_ls_number_restraints 0
_refine_ls_restrained_S_all 1.059
_refine_ls_R_factor_all 0.0641
_refine_ls_R_factor_gt 0.0550
_refine_ls_shift/su_max 0.000
_refine_ls_shift/su_mean 0.000
_refine_ls_structure_factor_coef Fsqd
_refine_ls_weighting_details 'calc w=1/[\s^2^(Fo^2^)+(0.0820P)^2^+4.5175P] where P=(Fo^2^+2Fc^2^)/3'
_refine_ls_weighting_scheme calc
_refine_ls_wR_factor_gt 0.1464
_refine_ls_wR_factor_ref 0.1548
_reflns_number_gt 20973
_reflns_number_total 24543
_reflns_threshold_expression >2sigma(I)
_cod_data_source_file om6b00317_si_002.cif
_cod_data_source_block pld1507sm_a
_cod_original_sg_symbol_H-M P-1
_cod_database_code 4086691

loop_
_symmetry_equiv_pos_as_xyz
'x, y, z'
'-x, -y, -z'

loop_
_atom_site_label
_atom_site_type_symbol
_atom_site_fract_x
_atom_site_fract_y
_atom_site_fract_z
_atom_site_U_iso_or_equiv
_atom_site_adp_type
_atom_site_occupancy
_atom_site_symmetry_multiplicity
_atom_site_calc_flag
_atom_site_refinement_flags
_atom_site_disorder_assembly
_atom_site_disorder_group
Co1 Co 0.018108(19) 0.246958(16) 0.287032(10) 0.01570(6) Uani 1 1 d . . .
Fe1 Fe -0.13365(2) 0.263927(17) 0.129642(11) 0.01563(6) Uani 1 1 d . . .
N1 N 0.00437(12) 0.15538(10) 0.21820(7) 0.0168(3) Uani 1 1 d . . .
N2 N -0.05191(12) 0.35366(10) 0.25558(6) 0.0149(3) Uani 1 1 d . . .
O1 O 0.16625(10) 0.23399(9) 0.31964(6) 0.0186(2) Uani 1 1 d . . .
O2 O -0.06626(11) 0.23719(8) 0.34480(6) 0.0183(2) Uani 1 1 d . . .
B1 B 0.64300(15) 0.63414(12) 0.19811(8) 0.0142(3) Uani 1 1 d . . .
C1 C -0.08563(14) 0.14799(12) 0.16868(8) 0.0180(3) Uani 1 1 d . . .
C2 C -0.19382(15) 0.16344(12) 0.17303(9) 0.0215(4) Uani 1 1 d . . .
H2 H -0.2194 0.1709 0.2110 0.026 Uiso 1 1 calc R . .
C3 C -0.25952(16) 0.16169(14) 0.11323(10) 0.0277(4) Uani 1 1 d . . .
H3 H -0.3392 0.1691 0.1020 0.033 Uiso 1 1 calc R . .
C4 C -0.19288(18) 0.14673(14) 0.07241(10) 0.0291(4) Uani 1 1 d . . .
H4 H -0.2172 0.1429 0.0275 0.035 Uiso 1 1 calc R . .
C5 C -0.08508(16) 0.13899(13) 0.10631(8) 0.0227(4) Uani 1 1 d . . .
H5 H -0.0207 0.1283 0.0895 0.027 Uiso 1 1 calc R . .
C6 C -0.07226(13) 0.37052(11) 0.19494(8) 0.0147(3) Uani 1 1 d . . .
C7 C -0.17475(14) 0.38884(12) 0.15795(8) 0.0168(3) Uani 1 1 d . . .
H7 H -0.2415 0.4004 0.1723 0.020 Uiso 1 1 calc R . .
C8 C -0.16462(15) 0.38866(13) 0.09770(8) 0.0206(3) Uani 1 1 d . . .
H8 H -0.2229 0.4000 0.0621 0.025 Uiso 1 1 calc R . .
C9 C -0.05703(16) 0.36887(14) 0.09670(8) 0.0220(4) Uani 1 1 d . . .
H9 H -0.0263 0.3650 0.0603 0.026 Uiso 1 1 calc R . .
C10 C -0.00008(14) 0.35644(12) 0.15662(8) 0.0181(3) Uani 1 1 d . . .
H10 H 0.0776 0.3434 0.1697 0.022 Uiso 1 1 calc R . .
C11 C 0.08507(14) 0.10775(11) 0.21355(8) 0.0165(3) Uani 1 1 d . . .
H11 H 0.0716 0.0654 0.1796 0.020 Uiso 1 1 calc R . .
C12 C 0.18947(14) 0.11233(11) 0.25318(8) 0.0155(3) Uani 1 1 d . . .
C13 C 0.22718(14) 0.17537(11) 0.30477(7) 0.0147(3) Uani 1 1 d . . .
C14 C 0.33671(14) 0.17392(12) 0.33987(7) 0.0156(3) Uani 1 1 d . . .
C15 C 0.40044(15) 0.11356(12) 0.32107(8) 0.0195(3) Uani 1 1 d . A .
H15 H 0.4729 0.1132 0.3444 0.023 Uiso 1 1 calc R . .
C16 C 0.36592(16) 0.05204(13) 0.26953(9) 0.0225(4) Uani 1 1 d . . .
C17 C 0.26050(15) 0.05175(12) 0.23747(8) 0.0195(3) Uani 1 1 d . A .
H17 H 0.2339 0.0097 0.2036 0.023 Uiso 1 1 calc R . .
C18 C 0.4435(10) -0.0083(8) 0.2451(3) 0.0296(15) Uani 0.640(7) 1 d P A 3
C21 C 0.5610(4) 0.0082(5) 0.2843(3) 0.0510(16) Uani 0.640(7) 1 d P A 3
H21A H 0.6081 -0.0294 0.2675 0.076 Uiso 0.640(7) 1 calc PR A 3
H21B H 0.5619 -0.0062 0.3254 0.076 Uiso 0.640(7) 1 calc PR A 3
H21C H 0.5876 0.0707 0.2849 0.076 Uiso 0.640(7) 1 calc PR A 3
C19 C 0.4488(5) 0.0110(4) 0.1815(2) 0.0630(19) Uani 0.640(7) 1 d P A 3
H19A H 0.4996 -0.0263 0.1678 0.094 Uiso 0.640(7) 1 calc PR A 3
H19B H 0.4739 0.0736 0.1813 0.094 Uiso 0.640(7) 1 calc PR A 3
H19C H 0.3762 -0.0019 0.1545 0.094 Uiso 0.640(7) 1 calc PR A 3
C20 C 0.4032(6) -0.1049(3) 0.2462(4) 0.0648(19) Uani 0.640(7) 1 d P A 3
H20A H 0.3294 -0.1169 0.2204 0.078 Uiso 0.640(7) 1 calc PR A 3
H20B H 0.4023 -0.1168 0.2875 0.078 Uiso 0.640(7) 1 calc PR A 3
H20C H 0.4519 -0.1431 0.2314 0.078 Uiso 0.640(7) 1 calc PR A 3
C81 C 0.4668(8) -0.0725(6) 0.3180(4) 0.057(3) Uani 0.360(7) 1 d P A 4
H81A H 0.3987 -0.1011 0.3240 0.085 Uiso 0.360(7) 1 calc PR A 4
H81B H 0.5031 -0.0331 0.3539 0.085 Uiso 0.360(7) 1 calc PR A 4
H81C H 0.5146 -0.1180 0.3112 0.085 Uiso 0.360(7) 1 calc PR A 4
C80 C 0.4417(19) -0.0174(14) 0.2623(6) 0.037(4) Uani 0.360(7) 1 d P A 4
C83 C 0.5454(8) 0.0268(7) 0.2545(6) 0.048(2) Uani 0.360(7) 1 d P A 4
H83A H 0.5946 -0.0182 0.2490 0.072 Uiso 0.360(7) 1 calc PR A 4
H83B H 0.5795 0.0670 0.2903 0.072 Uiso 0.360(7) 1 calc PR A 4
H83C H 0.5306 0.0606 0.2191 0.072 Uiso 0.360(7) 1 calc PR A 4
C82 C 0.3882(8) -0.0840(7) 0.2088(6) 0.059(3) Uani 0.360(7) 1 d P A 4
H82A H 0.3617 -0.0521 0.1733 0.071 Uiso 0.360(7) 1 calc PR A 4
H82B H 0.3269 -0.1190 0.2180 0.071 Uiso 0.360(7) 1 calc PR A 4
H82C H 0.4416 -0.1235 0.2006 0.071 Uiso 0.360(7) 1 calc PR A 4
C22 C 0.38008(15) 0.23801(13) 0.39674(8) 0.0188(3) Uani 1 1 d . . .
C23 C 0.37707(16) 0.33513(13) 0.38144(9) 0.0222(4) Uani 1 1 d . . .
H23A H 0.4199 0.3456 0.3517 0.033 Uiso 1 1 calc R . .
H23B H 0.4078 0.3747 0.4180 0.033 Uiso 1 1 calc R . .
H23C H 0.3015 0.3469 0.3648 0.033 Uiso 1 1 calc R . .
C24 C 0.49838(16) 0.22540(15) 0.42733(9) 0.0270(4) Uani 1 1 d . . .
H24A H 0.5031 0.1643 0.4382 0.041 Uiso 1 1 calc R . .
H24B H 0.5227 0.2665 0.4637 0.041 Uiso 1 1 calc R . .
H24C H 0.5449 0.2374 0.3996 0.041 Uiso 1 1 calc R . .
C25 C 0.31051(18) 0.22050(15) 0.44229(9) 0.0261(4) Uani 1 1 d . . .
H25A H 0.2351 0.2317 0.4248 0.039 Uiso 1 1 calc R . .
H25B H 0.3395 0.2600 0.4791 0.039 Uiso 1 1 calc R . .
H25C H 0.3127 0.1587 0.4519 0.039 Uiso 1 1 calc R . .
C26 C -0.09825(13) 0.40298(11) 0.29031(8) 0.0149(3) Uani 1 1 d . . .
H26 H -0.1266 0.4548 0.2743 0.018 Uiso 1 1 calc R . .
C27 C -0.11042(13) 0.38743(11) 0.34858(7) 0.0146(3) Uani 1 1 d . . .
C28 C -0.09863(14) 0.30345(11) 0.37290(7) 0.0146(3) Uani 1 1 d . . .
C29 C -0.12795(15) 0.29225(12) 0.42899(8) 0.0179(3) Uani 1 1 d . . .
C30 C -0.16255(16) 0.36403(12) 0.45684(8) 0.0193(3) Uani 1 1 d . . .
H30 H -0.1809 0.3564 0.4941 0.023 Uiso 1 1 calc R . .
C31 C -0.17291(14) 0.44845(12) 0.43421(8) 0.0171(3) Uani 1 1 d . . .
C32 C -0.14816(14) 0.45791(11) 0.38004(8) 0.0160(3) Uani 1 1 d . . .
H32 H -0.1563 0.5130 0.3629 0.019 Uiso 1 1 calc R . .
C33 C -0.1206(2) 0.20282(13) 0.45592(9) 0.0265(4) Uani 1 1 d . . .
C34 C -0.2006(2) 0.13248(14) 0.41306(11) 0.0337(5) Uani 1 1 d . . .
H34A H -0.1806 0.1267 0.3743 0.051 Uiso 1 1 calc R . .
H34B H -0.2746 0.1506 0.4070 0.051 Uiso 1 1 calc R . .
H34C H -0.1975 0.0753 0.4306 0.051 Uiso 1 1 calc R . .
C35 C -0.0036(2) 0.17596(16) 0.46647(11) 0.0374(5) Uani 1 1 d . . .
H35A H 0.0173 0.1700 0.4280 0.056 Uiso 1 1 calc R . .
H35B H 0.0002 0.1192 0.4844 0.056 Uiso 1 1 calc R . .
H35C H 0.0462 0.2216 0.4937 0.056 Uiso 1 1 calc R . .
C36 C -0.1518(3) 0.20654(17) 0.51663(12) 0.0487(8) Uani 1 1 d . . .
H36A H -0.2277 0.2201 0.5109 0.073 Uiso 1 1 calc R . .
H36B H -0.1042 0.2529 0.5444 0.073 Uiso 1 1 calc R . .
H36C H -0.1436 0.1491 0.5334 0.073 Uiso 1 1 calc R . .
C37 C -0.21410(16) 0.52193(13) 0.46933(8) 0.0212(3) Uani 1 1 d . . .
C38 C -0.2079(2) 0.60956(15) 0.44079(10) 0.0355(5) Uani 1 1 d . . .
H38A H -0.1324 0.6264 0.4394 0.053 Uiso 1 1 calc R . .
H38B H -0.2330 0.6558 0.4648 0.053 Uiso 1 1 calc R . .
H38C H -0.2542 0.6027 0.3998 0.053 Uiso 1 1 calc R . .
C39 C -0.33327(19) 0.4947(2) 0.46918(13) 0.0406(6) Uani 1 1 d . . .
H39A H -0.3767 0.4847 0.4276 0.061 Uiso 1 1 calc R . .
H39B H -0.3615 0.5421 0.4906 0.061 Uiso 1 1 calc R . .
H39C H -0.3376 0.4400 0.4892 0.061 Uiso 1 1 calc R . .
C40 C -0.1453(2) 0.53642(15) 0.53442(9) 0.0302(4) Uani 1 1 d . . .
H40A H -0.0692 0.5535 0.5343 0.045 Uiso 1 1 calc R . .
H40B H -0.1499 0.4814 0.5541 0.045 Uiso 1 1 calc R . .
H40C H -0.1728 0.5837 0.5564 0.045 Uiso 1 1 calc R . .
C41 C 0.59698(13) 0.52901(11) 0.18323(7) 0.0135(3) Uani 1 1 d . . .
C42 C 0.55425(14) 0.49309(12) 0.12374(8) 0.0156(3) Uani 1 1 d . . .
H42 H 0.5446 0.5316 0.0924 0.019 Uiso 1 1 calc R . .
C43 C 0.52546(14) 0.40236(12) 0.10935(8) 0.0168(3) Uani 1 1 d . . .
C44 C 0.53683(14) 0.34378(12) 0.15337(8) 0.0174(3) Uani 1 1 d . . .
H44 H 0.5166 0.2821 0.1434 0.021 Uiso 1 1 calc R . .
C45 C 0.57897(13) 0.37810(11) 0.21296(8) 0.0154(3) Uani 1 1 d . . .
C46 C 0.60916(13) 0.46834(11) 0.22747(7) 0.0142(3) Uani 1 1 d . . .
H46 H 0.6388 0.4896 0.2684 0.017 Uiso 1 1 calc R . .
C47 C 0.59564(15) 0.31441(12) 0.26068(9) 0.0195(3) Uani 1 1 d . . .
C48 C 0.48438(17) 0.36899(13) 0.04439(9) 0.0238(4) Uani 1 1 d . . .
C49 C 0.63189(14) 0.67434(11) 0.26393(7) 0.0158(3) Uani 1 1 d . . .
C50 C 0.54596(15) 0.64531(12) 0.28910(8) 0.0187(3) Uani 1 1 d . . .
H50 H 0.4953 0.5976 0.2685 0.022 Uiso 1 1 calc R . .
C51 C 0.53269(15) 0.68413(13) 0.34324(8) 0.0209(3) Uani 1 1 d . B .
C52 C 0.60565(16) 0.75313(13) 0.37550(8) 0.0217(4) Uani 1 1 d . . .
H52 H 0.5975 0.7789 0.4129 0.026 Uiso 1 1 calc R . .
C53 C 0.69041(16) 0.78293(12) 0.35136(8) 0.0194(3) Uani 1 1 d . . .
C54 C 0.70234(15) 0.74602(11) 0.29626(8) 0.0178(3) Uani 1 1 d . . .
H54 H 0.7597 0.7700 0.2802 0.021 Uiso 1 1 calc R . .
C55 C 0.43806(18) 0.65177(18) 0.36740(10) 0.0331(5) Uani 1 1 d . . .
C56 C 0.77412(19) 0.85575(13) 0.38421(9) 0.0270(4) Uani 1 1 d . . .
C57 C 0.57033(14) 0.69507(11) 0.15056(7) 0.0151(3) Uani 1 1 d . . .
C58 C 0.45601(14) 0.68343(12) 0.13855(8) 0.0175(3) Uani 1 1 d . . .
H58 H 0.4224 0.6368 0.1555 0.021 Uiso 1 1 calc R . .
C59 C 0.39067(15) 0.73796(13) 0.10267(8) 0.0197(3) Uani 1 1 d . . .
C60 C 0.43606(16) 0.80555(13) 0.07580(8) 0.0211(3) Uani 1 1 d . . .
H60 H 0.3913 0.8422 0.0508 0.025 Uiso 1 1 calc R . .
C61 C 0.54820(16) 0.81796(12) 0.08651(9) 0.0209(3) Uani 1 1 d . . .
C62 C 0.61418(15) 0.76448(12) 0.12391(9) 0.0198(3) Uani 1 1 d . . .
H62 H 0.6911 0.7757 0.1314 0.024 Uiso 1 1 calc R . .
C63 C 0.26966(17) 0.72152(18) 0.09093(10) 0.0318(5) Uani 1 1 d . . .
C64 C 0.5987(2) 0.89008(15) 0.05730(12) 0.0352(5) Uani 1 1 d . . .
C65 C 0.76943(13) 0.63433(11) 0.19198(8) 0.0147(3) Uani 1 1 d . . .
C66 C 0.85821(14) 0.63261(12) 0.24173(8) 0.0176(3) Uani 1 1 d . . .
H66 H 0.8459 0.6370 0.2811 0.021 Uiso 1 1 calc R . .
C67 C 0.96319(15) 0.62472(13) 0.23512(9) 0.0213(4) Uani 1 1 d . . .
C68 C 0.98528(15) 0.61692(14) 0.17857(10) 0.0241(4) Uani 1 1 d . . .
H68 H 1.0571 0.6110 0.1741 0.029 Uiso 1 1 calc R . .
C69 C 0.89915(15) 0.61808(13) 0.12889(9) 0.0206(3) Uani 1 1 d . . .
C70 C 0.79372(14) 0.62623(12) 0.13546(8) 0.0172(3) Uani 1 1 d . . .
H70 H 0.7364 0.6263 0.1004 0.021 Uiso 1 1 calc R . .
C71 C 1.05631(17) 0.62413(16) 0.28950(10) 0.0310(5) Uani 1 1 d . . .
C72 C 0.91924(18) 0.61304(16) 0.06716(10) 0.0303(4) Uani 1 1 d . . .
C1S C 0.26737(16) 0.31430(17) 0.15093(10) 0.0297(4) Uani 1 1 d . . .
C2S C 0.28808(16) 0.34152(17) 0.21233(10) 0.0298(4) Uani 1 1 d . . .
H2S H 0.3053 0.2992 0.2409 0.036 Uiso 1 1 calc R . .
C3S C 0.28395(18) 0.42901(18) 0.23208(10) 0.0336(5) Uani 1 1 d . . .
H3S H 0.2982 0.4462 0.2740 0.040 Uiso 1 1 calc R . .
C4S C 0.25914(19) 0.49166(19) 0.19106(12) 0.0361(5) Uani 1 1 d . . .
H4S H 0.2563 0.5518 0.2045 0.043 Uiso 1 1 calc R . .
C5S C 0.23833(19) 0.46531(19) 0.12972(11) 0.0370(5) Uani 1 1 d . . .
H5S H 0.2209 0.5078 0.1012 0.044 Uiso 1 1 calc R . .
C6S C 0.24286(17) 0.37836(19) 0.11023(10) 0.0339(5) Uani 1 1 d . . .
H6S H 0.2291 0.3616 0.0683 0.041 Uiso 1 1 calc R . .
C7S C 0.2699(2) 0.2196(2) 0.12954(12) 0.0403(6) Uani 1 1 d . . .
H7SA H 0.1961 0.1894 0.1204 0.060 Uiso 1 1 calc R . .
H7SB H 0.3173 0.1904 0.1610 0.060 Uiso 1 1 calc R . .
H7SC H 0.2981 0.2167 0.0932 0.060 Uiso 1 1 calc R . .
C8S C 1.0115(3) 0.9466(2) 0.29110(15) 0.0548(8) Uani 1 1 d . . .
C9S C 1.0682(3) 0.8909(2) 0.26345(18) 0.0583(9) Uani 1 1 d . . .
H9S H 1.1380 0.8774 0.2847 0.070 Uiso 1 1 calc R . .
C98 C 0.5818(7) 0.0441(4) 0.5494(4) 0.1297(19) Uani 1 1 d . . .
C97 C 0.6536(15) 0.0901(9) 0.5999(7) 0.1297(19) Uani 0.50 1 d P . .
C96 C 0.3849(7) -0.0092(4) 0.4975(4) 0.1297(19) Uani 1 1 d . . .
C95 C 0.4639(8) 0.0368(4) 0.5479(4) 0.1297(19) Uani 1 1 d . . .
C93 C 0.1085(2) 1.00408(19) 0.03084(14) 0.0429(6) Uani 1 1 d . . .
C92 C 0.0331(2) 0.9391(2) 0.04027(15) 0.0464(7) Uani 1 1 d . . .
H92 H 0.0560 0.8968 0.0681 0.056 Uiso 1 1 calc R . .
C91 C -0.0743(2) 0.93489(19) 0.00988(15) 0.0464(7) Uani 1 1 d . . .
H91 H -0.1252 0.8900 0.0169 0.056 Uiso 1 1 calc R . .
C86 C 1.0254(3) 0.8533(2) 0.20442(19) 0.0611(9) Uani 1 1 d . . .
H86 H 1.0660 0.8151 0.1856 0.073 Uiso 1 1 calc R . .
C87 C 0.9241(3) 0.8723(2) 0.17400(17) 0.0572(8) Uani 1 1 d . . .
H87 H 0.8941 0.8469 0.1340 0.069 Uiso 1 1 calc R . .
C88 C 0.8662(3) 0.9279(2) 0.20140(17) 0.0595(9) Uani 1 1 d . . .
H88 H 0.7961 0.9409 0.1803 0.071 Uiso 1 1 calc R . .
C73 C 0.9089(3) 0.9646(2) 0.25875(18) 0.0588(9) Uani 1 1 d . . .
H73 H 0.8680 1.0032 0.2771 0.071 Uiso 1 1 calc R . .
C85 C 1.0581(5) 0.9896(3) 0.35356(18) 0.0862(15) Uani 1 1 d . . .
H85A H 1.1338 0.9760 0.3673 0.129 Uiso 1 1 calc R . .
H85B H 1.0153 0.9668 0.3807 0.129 Uiso 1 1 calc R . .
H85C H 1.0558 1.0540 0.3535 0.129 Uiso 1 1 calc R . .
C84 C 0.2219(4) 1.0070(3) 0.0590(2) 0.0370(10) Uani 0.50 1 d P . .
H84A H 0.2640 1.0082 0.0282 0.044 Uiso 0.50 1 calc PR . .
H84B H 0.2357 0.9544 0.0811 0.044 Uiso 0.50 1 calc PR . .
H84C H 0.2438 1.0605 0.0870 0.044 Uiso 0.50 1 calc PR . .
F1 F 0.51243(11) 0.25130(9) 0.25216(7) 0.0340(3) Uani 1 1 d . . .
F2 F 0.60963(12) 0.35348(9) 0.31611(6) 0.0308(3) Uani 1 1 d . . .
F3 F 0.68495(10) 0.27113(9) 0.26096(6) 0.0291(3) Uani 1 1 d . . .
F4 F 0.44064(17) 0.28512(10) 0.03679(7) 0.0508(5) Uani 1 1 d . . .
F5 F 0.40765(12) 0.41638(11) 0.01458(6) 0.0401(3) Uani 1 1 d . . .
F6 F 0.56347(12) 0.37382(11) 0.01467(6) 0.0376(3) Uani 1 1 d . . .
F7 F 0.3459(3) 0.6650(3) 0.33108(18) 0.0629(5) Uani 0.537(2) 1 d P B 1
F9 F 0.4298(3) 0.5607(3) 0.36470(19) 0.0629(5) Uani 0.537(2) 1 d P B 1
F8 F 0.4423(3) 0.6825(3) 0.4212(2) 0.0629(5) Uani 0.537(2) 1 d P B 1
F51 F 0.3680(3) 0.7169(3) 0.3685(2) 0.0629(5) Uani 0.463(2) 1 d P B 2
F52 F 0.4689(4) 0.6395(4) 0.4271(2) 0.0629(5) Uani 0.463(2) 1 d P B 2
F53 F 0.3725(4) 0.5879(4) 0.3370(2) 0.0629(5) Uani 0.463(2) 1 d P B 2
F10 F 0.76669(17) 0.93023(9) 0.35606(8) 0.0510(4) Uani 1 1 d . . .
F11 F 0.87578(12) 0.83455(10) 0.38790(7) 0.0386(3) Uani 1 1 d . . .
F12 F 0.76640(14) 0.87641(12) 0.44022(7) 0.0474(4) Uani 1 1 d . . .
F13 F 0.22821(12) 0.65751(16) 0.04630(7) 0.0587(5) Uani 1 1 d . . .
F14 F 0.23576(11) 0.69568(11) 0.13829(6) 0.0355(3) Uani 1 1 d . . .
F15 F 0.21935(14) 0.79388(15) 0.07528(11) 0.0694(7) Uani 1 1 d . . .
F16 F 0.69429(14) 0.87158(13) 0.04675(10) 0.0591(5) Uani 1 1 d . . .
F17 F 0.6168(2) 0.96734(11) 0.09002(10) 0.0746(7) Uani 1 1 d . . .
F18 F 0.53663(14) 0.90496(11) 0.00413(8) 0.0489(4) Uani 1 1 d . . .
F19 F 1.13725(16) 0.68257(15) 0.28894(12) 0.0883(9) Uani 1 1 d . . .
F20 F 1.09888(15) 0.54701(12) 0.29202(9) 0.0576(5) Uani 1 1 d . . .
F21 F 1.02798(16) 0.6375(2) 0.34038(8) 0.1008(11) Uani 1 1 d . . .
F22 F 0.9226(2) 0.69184(12) 0.04531(8) 0.0651(6) Uani 1 1 d . . .
F23 F 1.01314(13) 0.57932(16) 0.06490(8) 0.0603(5) Uani 1 1 d . . .
F24 F 0.84249(12) 0.56109(10) 0.02700(6) 0.0340(3) Uani 1 1 d . . .

loop_
_atom_site_aniso_label
_atom_site_aniso_U_11
_atom_site_aniso_U_22
_atom_site_aniso_U_33
_atom_site_aniso_U_23
_atom_site_aniso_U_13
_atom_site_aniso_U_12
Co1 0.01566(11) 0.01750(12) 0.01451(11) -0.00069(8) 0.00342(8) 0.00767(8)
Fe1 0.01190(11) 0.01907(12) 0.01500(11) -0.00125(9) 0.00130(8) 0.00418(9)
N1 0.0168(7) 0.0166(7) 0.0163(6) 0.0000(5) 0.0022(5) 0.0048(5)
N2 0.0132(6) 0.0159(6) 0.0153(6) -0.0009(5) 0.0033(5) 0.0028(5)
O1 0.0170(6) 0.0218(6) 0.0172(6) -0.0035(5) 0.0038(5) 0.0081(5)
O2 0.0219(6) 0.0151(6) 0.0195(6) 0.0001(4) 0.0068(5) 0.0063(5)
B1 0.0130(8) 0.0152(8) 0.0128(8) -0.0010(6) 0.0001(6) 0.0023(6)
C1 0.0163(7) 0.0150(7) 0.0212(8) -0.0031(6) 0.0020(6) 0.0034(6)
C2 0.0151(8) 0.0168(8) 0.0315(10) -0.0008(7) 0.0050(7) 0.0000(6)
C3 0.0168(8) 0.0230(9) 0.0376(11) -0.0052(8) -0.0030(8) 0.0025(7)
C4 0.0256(10) 0.0278(10) 0.0265(10) -0.0093(8) -0.0072(8) 0.0083(8)
C5 0.0215(8) 0.0243(9) 0.0188(8) -0.0056(7) -0.0016(7) 0.0079(7)
C6 0.0131(7) 0.0157(7) 0.0160(7) 0.0009(6) 0.0045(6) 0.0021(6)
C7 0.0141(7) 0.0195(8) 0.0175(7) 0.0027(6) 0.0043(6) 0.0042(6)
C8 0.0202(8) 0.0248(9) 0.0173(8) 0.0042(6) 0.0041(6) 0.0057(7)
C9 0.0208(8) 0.0286(9) 0.0187(8) 0.0025(7) 0.0088(7) 0.0025(7)
C10 0.0137(7) 0.0235(8) 0.0182(8) -0.0003(6) 0.0067(6) 0.0016(6)
C11 0.0185(8) 0.0142(7) 0.0162(7) -0.0006(6) 0.0032(6) 0.0033(6)
C12 0.0166(7) 0.0149(7) 0.0156(7) 0.0009(6) 0.0035(6) 0.0058(6)
C13 0.0166(7) 0.0160(7) 0.0126(7) 0.0012(5) 0.0047(6) 0.0048(6)
C14 0.0166(7) 0.0179(7) 0.0126(7) 0.0018(6) 0.0032(6) 0.0054(6)
C15 0.0186(8) 0.0218(8) 0.0178(8) 0.0016(6) 0.0015(6) 0.0091(7)
C16 0.0237(9) 0.0195(8) 0.0235(9) -0.0024(7) 0.0025(7) 0.0115(7)
C17 0.0221(8) 0.0167(8) 0.0196(8) -0.0018(6) 0.0032(7) 0.0093(7)
C18 0.027(2) 0.037(3) 0.024(3) -0.008(3) 0.001(3) 0.0228(18)
C21 0.033(2) 0.072(4) 0.045(3) -0.021(3) -0.001(2) 0.033(2)
C19 0.072(3) 0.100(4) 0.033(2) 0.006(2) 0.025(2) 0.063(3)
C20 0.060(4) 0.030(2) 0.110(6) -0.008(3) 0.029(4) 0.022(2)
C81 0.066(6) 0.044(5) 0.064(6) 0.018(4) 0.007(4) 0.039(4)
C80 0.037(5) 0.033(6) 0.033(8) -0.017(6) -0.007(6) 0.022(4)
C83 0.034(4) 0.048(5) 0.065(7) -0.012(5) 0.019(5) 0.020(4)
C82 0.048(5) 0.043(5) 0.076(7) -0.033(5) -0.003(5) 0.030(4)
C22 0.0178(8) 0.0253(9) 0.0131(7) -0.0018(6) 0.0029(6) 0.0063(7)
C23 0.0211(8) 0.0234(9) 0.0208(8) -0.0043(7) 0.0040(7) 0.0023(7)
C24 0.0207(9) 0.0372(11) 0.0199(9) -0.0050(8) -0.0017(7) 0.0088(8)
C25 0.0282(10) 0.0367(11) 0.0145(8) 0.0004(7) 0.0066(7) 0.0069(8)
C26 0.0136(7) 0.0151(7) 0.0157(7) 0.0000(6) 0.0026(6) 0.0028(6)
C27 0.0141(7) 0.0153(7) 0.0141(7) -0.0011(6) 0.0028(6) 0.0036(6)
C28 0.0139(7) 0.0142(7) 0.0147(7) -0.0009(5) 0.0019(6) 0.0023(6)
C29 0.0228(8) 0.0156(7) 0.0150(7) 0.0003(6) 0.0042(6) 0.0016(6)
C30 0.0230(8) 0.0206(8) 0.0148(7) -0.0011(6) 0.0062(6) 0.0019(7)
C31 0.0158(7) 0.0182(8) 0.0160(7) -0.0037(6) 0.0022(6) 0.0043(6)
C32 0.0162(7) 0.0147(7) 0.0163(7) -0.0018(6) 0.0026(6) 0.0042(6)
C33 0.0442(12) 0.0177(8) 0.0196(8) 0.0037(7) 0.0109(8) 0.0041(8)
C34 0.0466(13) 0.0192(9) 0.0377(12) -0.0024(8) 0.0192(10) -0.0056(9)
C35 0.0492(14) 0.0280(11) 0.0314(11) 0.0084(9) -0.0020(10) 0.0134(10)
C36 0.100(3) 0.0273(11) 0.0295(12) 0.0093(9) 0.0337(14) 0.0108(13)
C37 0.0224(8) 0.0237(9) 0.0170(8) -0.0055(6) 0.0039(6) 0.0080(7)
C38 0.0576(15) 0.0246(10) 0.0281(10) -0.0022(8) 0.0138(10) 0.0211(10)
C39 0.0251(10) 0.0516(15) 0.0445(13) -0.0195(11) 0.0127(10) 0.0066(10)
C40 0.0373(11) 0.0317(11) 0.0189(9) -0.0079(7) 0.0017(8) 0.0112(9)
C41 0.0106(6) 0.0159(7) 0.0139(7) -0.0011(5) 0.0035(5) 0.0018(5)
C42 0.0145(7) 0.0178(8) 0.0141(7) -0.0011(6) 0.0033(6) 0.0007(6)
C43 0.0157(7) 0.0194(8) 0.0146(7) -0.0048(6) 0.0050(6) -0.0011(6)
C44 0.0151(7) 0.0165(8) 0.0212(8) -0.0027(6) 0.0079(6) -0.0006(6)
C45 0.0127(7) 0.0179(8) 0.0172(7) 0.0020(6) 0.0067(6) 0.0020(6)
C46 0.0114(7) 0.0174(7) 0.0139(7) -0.0013(6) 0.0035(5) 0.0021(6)
C47 0.0168(8) 0.0202(8) 0.0229(8) 0.0042(6) 0.0071(6) 0.0017(6)
C48 0.0273(9) 0.0246(9) 0.0176(8) -0.0072(7) 0.0074(7) -0.0073(7)
C49 0.0159(7) 0.0161(7) 0.0135(7) -0.0018(6) -0.0005(6) 0.0051(6)
C50 0.0160(7) 0.0214(8) 0.0163(7) -0.0044(6) 0.0001(6) 0.0038(6)
C51 0.0178(8) 0.0274(9) 0.0167(8) -0.0033(7) 0.0025(6) 0.0072(7)
C52 0.0244(9) 0.0233(9) 0.0152(8) -0.0040(6) -0.0005(6) 0.0100(7)
C53 0.0233(8) 0.0144(7) 0.0164(8) -0.0023(6) -0.0037(6) 0.0051(6)
C54 0.0196(8) 0.0149(7) 0.0169(7) -0.0002(6) -0.0002(6) 0.0041(6)
C55 0.0228(9) 0.0470(13) 0.0280(10) -0.0090(9) 0.0078(8) 0.0005(9)
C56 0.0378(11) 0.0182(8) 0.0199(9) -0.0048(7) -0.0008(8) -0.0002(8)
C57 0.0156(7) 0.0149(7) 0.0130(7) -0.0026(5) 0.0002(6) 0.0035(6)
C58 0.0160(7) 0.0222(8) 0.0142(7) 0.0004(6) 0.0024(6) 0.0060(6)
C59 0.0170(8) 0.0283(9) 0.0140(7) 0.0000(6) 0.0022(6) 0.0096(7)
C60 0.0234(9) 0.0211(8) 0.0183(8) 0.0003(6) 0.0017(7) 0.0110(7)
C61 0.0238(9) 0.0145(8) 0.0223(8) 0.0010(6) 0.0007(7) 0.0040(7)
C62 0.0182(8) 0.0144(7) 0.0237(8) -0.0004(6) -0.0005(7) 0.0016(6)
C63 0.0189(9) 0.0553(14) 0.0248(10) 0.0149(9) 0.0052(7) 0.0162(9)
C64 0.0346(11) 0.0209(10) 0.0459(13) 0.0122(9) -0.0007(10) 0.0011(8)
C65 0.0131(7) 0.0122(7) 0.0171(7) 0.0009(5) 0.0006(6) 0.0004(5)
C66 0.0160(7) 0.0162(7) 0.0184(8) 0.0018(6) -0.0003(6) 0.0016(6)
C67 0.0138(7) 0.0218(8) 0.0249(9) 0.0035(7) -0.0026(6) 0.0008(6)
C68 0.0132(7) 0.0279(9) 0.0307(10) 0.0044(8) 0.0044(7) 0.0003(7)
C69 0.0176(8) 0.0230(9) 0.0221(8) 0.0042(7) 0.0067(7) -0.0003(7)
C70 0.0141(7) 0.0186(8) 0.0174(8) 0.0024(6) 0.0011(6) 0.0003(6)
C71 0.0166(8) 0.0403(12) 0.0311(11) 0.0046(9) -0.0051(8) 0.0027(8)
C72 0.0241(9) 0.0403(12) 0.0291(10) 0.0072(9) 0.0119(8) -0.0007(9)
C1S 0.0137(8) 0.0510(13) 0.0268(10) 0.0116(9) 0.0081(7) 0.0019(8)
C2S 0.0151(8) 0.0488(13) 0.0253(10) 0.0135(9) 0.0026(7) -0.0004(8)
C3S 0.0214(9) 0.0507(14) 0.0261(10) 0.0079(9) 0.0008(8) -0.0014(9)
C4S 0.0226(10) 0.0484(14) 0.0382(12) 0.0118(10) 0.0067(9) 0.0036(9)
C5S 0.0244(10) 0.0578(15) 0.0336(11) 0.0230(11) 0.0094(9) 0.0099(10)
C6S 0.0199(9) 0.0625(16) 0.0233(10) 0.0150(10) 0.0090(8) 0.0070(10)
C7S 0.0314(11) 0.0546(16) 0.0376(13) 0.0046(11) 0.0151(10) -0.0012(11)
C8S 0.074(2) 0.0354(14) 0.0490(16) 0.0107(12) 0.0103(15) -0.0225(14)
C9S 0.0530(18) 0.0382(15) 0.077(2) 0.0231(15) 0.0015(16) -0.0109(13)
C98 0.199(5) 0.088(3) 0.157(4) 0.061(2) 0.121(4) 0.071(3)
C97 0.199(5) 0.088(3) 0.157(4) 0.061(2) 0.121(4) 0.071(3)
C96 0.199(5) 0.088(3) 0.157(4) 0.061(2) 0.121(4) 0.071(3)
C95 0.199(5) 0.088(3) 0.157(4) 0.061(2) 0.121(4) 0.071(3)
C93 0.0362(13) 0.0407(14) 0.0562(16) -0.0048(12) 0.0180(12) 0.0176(11)
C92 0.0460(15) 0.0439(15) 0.0590(17) 0.0087(12) 0.0250(13) 0.0224(12)
C91 0.0416(14) 0.0391(14) 0.0680(19) 0.0045(13) 0.0297(14) 0.0121(11)
C86 0.066(2) 0.0337(14) 0.083(3) 0.0024(15) 0.0227(19) -0.0120(14)
C87 0.061(2) 0.0431(16) 0.0583(19) 0.0053(14) 0.0041(15) -0.0210(15)
C88 0.0552(18) 0.0432(16) 0.070(2) 0.0191(15) -0.0025(16) -0.0160(14)
C73 0.070(2) 0.0339(14) 0.075(2) 0.0110(14) 0.0248(18) -0.0118(14)
C85 0.120(4) 0.075(3) 0.051(2) 0.0052(18) 0.010(2) -0.039(3)
C84 0.043(3) 0.031(2) 0.034(2) -0.0054(18) 0.004(2) 0.012(2)
F1 0.0252(6) 0.0319(7) 0.0431(8) 0.0174(6) 0.0040(5) -0.0085(5)
F2 0.0443(8) 0.0312(6) 0.0206(6) 0.0065(5) 0.0135(5) 0.0056(6)
F3 0.0242(6) 0.0301(6) 0.0361(7) 0.0098(5) 0.0088(5) 0.0124(5)
F4 0.0865(13) 0.0327(8) 0.0256(7) -0.0138(6) 0.0139(7) -0.0298(8)
F5 0.0336(7) 0.0602(10) 0.0196(6) -0.0079(6) -0.0043(5) 0.0057(7)
F6 0.0339(7) 0.0566(9) 0.0231(6) -0.0131(6) 0.0153(5) -0.0035(6)
F7 0.0438(9) 0.0868(14) 0.0654(10) -0.0050(10) 0.0340(8) -0.0036(9)
F9 0.0438(9) 0.0868(14) 0.0654(10) -0.0050(10) 0.0340(8) -0.0036(9)
F8 0.0438(9) 0.0868(14) 0.0654(10) -0.0050(10) 0.0340(8) -0.0036(9)
F51 0.0438(9) 0.0868(14) 0.0654(10) -0.0050(10) 0.0340(8) -0.0036(9)
F52 0.0438(9) 0.0868(14) 0.0654(10) -0.0050(10) 0.0340(8) -0.0036(9)
F53 0.0438(9) 0.0868(14) 0.0654(10) -0.0050(10) 0.0340(8) -0.0036(9)
F10 0.0761(12) 0.0168(6) 0.0484(9) 0.0022(6) -0.0064(8) -0.0031(7)
F11 0.0273(7) 0.0413(8) 0.0383(8) -0.0089(6) -0.0039(6) -0.0055(6)
F12 0.0537(10) 0.0526(9) 0.0276(7) -0.0234(7) 0.0070(7) -0.0139(8)
F13 0.0218(7) 0.1185(17) 0.0274(7) -0.0114(9) 0.0005(6) -0.0131(8)
F14 0.0235(6) 0.0593(9) 0.0296(7) 0.0131(6) 0.0124(5) 0.0139(6)
F15 0.0329(8) 0.0954(15) 0.1007(16) 0.0678(13) 0.0295(9) 0.0432(9)
F16 0.0338(8) 0.0594(11) 0.0922(14) 0.0492(11) 0.0193(9) 0.0053(7)
F17 0.119(2) 0.0201(7) 0.0756(14) -0.0012(8) 0.0135(13) -0.0177(10)
F18 0.0447(9) 0.0470(9) 0.0535(10) 0.0322(8) 0.0013(7) 0.0024(7)
F19 0.0463(10) 0.0764(14) 0.1077(18) 0.0505(13) -0.0498(11) -0.0366(10)
F20 0.0460(9) 0.0511(10) 0.0616(11) 0.0116(8) -0.0210(8) 0.0166(8)
F21 0.0406(10) 0.224(3) 0.0283(9) -0.0231(13) -0.0141(7) 0.0527(15)
F22 0.1187(18) 0.0405(9) 0.0452(10) 0.0122(7) 0.0424(11) -0.0129(10)
F23 0.0275(7) 0.1195(17) 0.0394(9) 0.0009(10) 0.0172(7) 0.0177(9)
F24 0.0349(7) 0.0463(8) 0.0212(6) 0.0019(5) 0.0090(5) 0.0007(6)

loop_
_atom_type_symbol
_atom_type_description
_atom_type_scat_dispersion_real
_atom_type_scat_dispersion_imag
_atom_type_scat_source
C C 0.0033 0.0016 'International Tables Vol C Tables 4.2.6.8 and 6.1.1.4'
H H 0.0000 0.0000 'International Tables Vol C Tables 4.2.6.8 and 6.1.1.4'
B B 0.0013 0.0007 'International Tables Vol C Tables 4.2.6.8 and 6.1.1.4'
N N 0.0061 0.0033 'International Tables Vol C Tables 4.2.6.8 and 6.1.1.4'
O O 0.0106 0.0060 'International Tables Vol C Tables 4.2.6.8 and 6.1.1.4'
F F 0.0171 0.0103 'International Tables Vol C Tables 4.2.6.8 and 6.1.1.4'
Fe Fe 0.3463 0.8444 'International Tables Vol C Tables 4.2.6.8 and 6.1.1.4'
Co Co 0.3494 0.9721 'International Tables Vol C Tables 4.2.6.8 and 6.1.1.4'

loop_
_geom_angle_atom_site_label_1
_geom_angle_atom_site_label_2
_geom_angle_atom_site_label_3
_geom_angle
_geom_angle_site_symmetry_1
_geom_angle_site_symmetry_3
O1 Co1 O2 112.27(6) . .
O1 Co1 N1 94.09(6) . .
O2 Co1 N1 122.74(6) . .
O1 Co1 N2 129.37(6) . .
O2 Co1 N2 92.76(6) . .
N1 Co1 N2 108.63(6) . .
C10 Fe1 C2 131.93(7) . .
C10 Fe1 C9 40.36(7) . .
C2 Fe1 C9 172.29(8) . .
C10 Fe1 C3 171.93(8) . .
C2 Fe1 C3 40.16(8) . .
C9 Fe1 C3 147.55(8) . .
C10 Fe1 C1 105.76(7) . .
C2 Fe1 C1 40.28(7) . .
C9 Fe1 C1 135.61(7) . .
C3 Fe1 C1 66.95(8) . .
C10 Fe1 C6 40.09(6) . .
C2 Fe1 C6 106.77(7) . .
C9 Fe1 C6 66.99(7) . .
C3 Fe1 C6 136.98(8) . .
C1 Fe1 C6 107.12(7) . .
C10 Fe1 C7 67.39(7) . .
C2 Fe1 C7 111.86(7) . .
C9 Fe1 C7 66.67(7) . .
C3 Fe1 C7 115.21(8) . .
C1 Fe1 C7 137.47(7) . .
C6 Fe1 C7 39.94(6) . .
C10 Fe1 C8 67.39(7) . .
C2 Fe1 C8 143.26(7) . .
C9 Fe1 C8 39.78(7) . .
C3 Fe1 C8 119.76(8) . .
C1 Fe1 C8 172.93(7) . .
C6 Fe1 C8 66.67(7) . .
C7 Fe1 C8 39.34(7) . .
C10 Fe1 C5 110.40(8) . .
C2 Fe1 C5 67.32(8) . .
C9 Fe1 C5 113.65(8) . .
C3 Fe1 C5 66.58(8) . .
C1 Fe1 C5 39.75(7) . .
C6 Fe1 C5 136.62(7) . .
C7 Fe1 C5 176.46(7) . .
C8 Fe1 C5 143.02(8) . .
C10 Fe1 C4 142.20(8) . .
C2 Fe1 C4 66.96(9) . .
C9 Fe1 C4 119.00(9) . .
C3 Fe1 C4 39.44(9) . .
C1 Fe1 C4 66.45(8) . .
C6 Fe1 C4 173.17(8) . .
C7 Fe1 C4 143.85(7) . .
C8 Fe1 C4 119.90(8) . .
C5 Fe1 C4 39.41(7) . .
C11 N1 C1 116.86(15) . .
C11 N1 Co1 121.57(12) . .
C1 N1 Co1 120.98(11) . .
C26 N2 C6 116.50(14) . .
C26 N2 Co1 119.36(12) . .
C6 N2 Co1 123.10(11) . .
C13 O1 Co1 129.72(11) . .
C28 O2 Co1 125.34(12) . .
C49 B1 C57 104.33(13) . .
C49 B1 C41 112.51(14) . .
C57 B1 C41 110.73(13) . .
C49 B1 C65 113.64(13) . .
C57 B1 C65 112.91(14) . .
C41 B1 C65 102.97(13) . .
N1 C1 C5 127.54(17) . .
N1 C1 C2 123.76(17) . .
C5 C1 C2 107.96(16) . .
N1 C1 Fe1 118.30(12) . .
C5 C1 Fe1 70.68(11) . .
C2 C1 Fe1 68.86(10) . .
C3 C2 C1 107.49(18) . .
C3 C2 Fe1 70.64(12) . .
C1 C2 Fe1 70.85(11) . .
C3 C2 H2 126.2 . .
C1 C2 H2 126.2 . .
Fe1 C2 H2 126.2 . .
C4 C3 C2 108.41(17) . .
C4 C3 Fe1 71.29(12) . .
C2 C3 Fe1 69.20(11) . .
C4 C3 H3 125.8 . .
C2 C3 H3 125.8 . .
Fe1 C3 H3 125.8 . .
C3 C4 C5 108.30(18) . .
C3 C4 Fe1 69.27(11) . .
C5 C4 Fe1 70.13(11) . .
C3 C4 H4 125.8 . .
C5 C4 H4 125.8 . .
Fe1 C4 H4 125.8 . .
C4 C5 C1 107.82(18) . .
C4 C5 Fe1 70.46(11) . .
C1 C5 Fe1 69.57(10) . .
C4 C5 H5 126.1 . .
C1 C5 H5 126.1 . .
Fe1 C5 H5 126.1 . .
N2 C6 C10 125.13(15) . .
N2 C6 C7 126.22(15) . .
C10 C6 C7 107.75(15) . .
N2 C6 Fe1 118.17(12) . .
C10 C6 Fe1 68.61(10) . .
C7 C6 Fe1 70.24(10) . .
C8 C7 C6 108.21(15) . .
C8 C7 Fe1 70.46(10) . .
C6 C7 Fe1 69.82(10) . .
C8 C7 H7 125.9 . .
C6 C7 H7 125.9 . .
Fe1 C7 H7 125.9 . .
C7 C8 C9 107.96(16) . .
C7 C8 Fe1 70.20(10) . .
C9 C8 Fe1 69.02(11) . .
C7 C8 H8 126.0 . .
C9 C8 H8 126.0 . .
Fe1 C8 H8 126.0 . .
C8 C9 C10 108.38(16) . .
C8 C9 Fe1 71.20(11) . .
C10 C9 Fe1 69.23(11) . .
C8 C9 H9 125.8 . .
C10 C9 H9 125.8 . .
Fe1 C9 H9 125.8 . .
C6 C10 C9 107.68(15) . .
C6 C10 Fe1 71.30(10) . .
C9 C10 Fe1 70.41(11) . .
C6 C10 H10 126.1 . .
C9 C10 H10 126.1 . .
Fe1 C10 H10 126.1 . .
N1 C11 C12 127.60(16) . .
N1 C11 H11 116.2 . .
C12 C11 H11 116.2 . .
C11 C12 C17 115.59(15) . .
C11 C12 C13 124.39(15) . .
C17 C12 C13 119.96(15) . .
O1 C13 C12 122.06(15) . .
O1 C13 C14 119.75(15) . .
C12 C13 C14 118.18(15) . .
C15 C14 C13 118.05(16) . .
C15 C14 C22 121.62(15) . .
C13 C14 C22 120.33(15) . .
C14 C15 C16 124.84(17) . .
C14 C15 H15 117.6 . .
C16 C15 H15 117.6 . .
C17 C16 C15 116.82(16) . .
C17 C16 C80 125.8(8) . .
C15 C16 C80 116.3(7) . .
C17 C16 C18 119.2(4) . .
C15 C16 C18 123.8(4) . .
C16 C17 C12 122.11(17) . .
C16 C17 H17 118.9 . .
C12 C17 H17 118.9 . .
C20 C18 C19 110.3(8) . .
C20 C18 C21 108.4(8) . .
C19 C18 C21 106.7(8) . .
C20 C18 C16 108.9(7) . .
C19 C18 C16 111.3(6) . .
C21 C18 C16 111.2(7) . .
C83 C80 C16 109.0(14) . .
C83 C80 C82 111.3(13) . .
C16 C80 C82 110.0(13) . .
C83 C80 C81 108.8(14) . .
C16 C80 C81 111.8(11) . .
C82 C80 C81 105.9(15) . .
C24 C22 C14 111.84(15) . .
C24 C22 C23 107.26(16) . .
C14 C22 C23 110.91(14) . .
C24 C22 C25 107.66(16) . .
C14 C22 C25 109.36(16) . .
C23 C22 C25 109.72(15) . .
C22 C23 H23A 109.5 . .
C22 C23 H23B 109.5 . .
H23A C23 H23B 109.5 . .
C22 C23 H23C 109.5 . .
H23A C23 H23C 109.5 . .
H23B C23 H23C 109.5 . .
C22 C24 H24A 109.5 . .
C22 C24 H24B 109.5 . .
H24A C24 H24B 109.5 . .
C22 C24 H24C 109.5 . .
H24A C24 H24C 109.5 . .
H24B C24 H24C 109.5 . .
C22 C25 H25A 109.5 . .
C22 C25 H25B 109.5 . .
H25A C25 H25B 109.5 . .
C22 C25 H25C 109.5 . .
H25A C25 H25C 109.5 . .
H25B C25 H25C 109.5 . .
N2 C26 C27 127.38(16) . .
N2 C26 H26 116.3 . .
C27 C26 H26 116.3 . .
C26 C27 C32 115.90(15) . .
C26 C27 C28 123.26(15) . .
C32 C27 C28 120.44(15) . .
O2 C28 C27 122.00(15) . .
O2 C28 C29 119.92(15) . .
C27 C28 C29 118.03(15) . .
C30 C29 C28 117.85(16) . .
C30 C29 C33 121.97(16) . .
C28 C29 C33 120.17(16) . .
C29 C30 C31 125.13(16) . .
C29 C30 H30 117.4 . .
C31 C30 H30 117.4 . .
C32 C31 C30 116.76(16) . .
C32 C31 C37 123.53(16) . .
C30 C31 C37 119.67(16) . .
C31 C32 C27 121.73(16) . .
C31 C32 H32 119.1 . .
C27 C32 H32 119.1 . .
C29 C33 C36 111.47(17) . .
C29 C33 C34 109.13(17) . .
C36 C33 C34 107.6(2) . .
C29 C33 C35 110.37(18) . .
C36 C33 C35 107.6(2) . .
C34 C33 C35 110.61(19) . .
C33 C34 H34A 109.5 . .
C33 C34 H34B 109.5 . .
H34A C34 H34B 109.5 . .
C33 C34 H34C 109.5 . .
H34A C34 H34C 109.5 . .
H34B C34 H34C 109.5 . .
C33 C35 H35A 109.5 . .
C33 C35 H35B 109.5 . .
H35A C35 H35B 109.5 . .
C33 C35 H35C 109.5 . .
H35A C35 H35C 109.5 . .
H35B C35 H35C 109.5 . .
C33 C36 H36A 109.5 . .
C33 C36 H36B 109.5 . .
H36A C36 H36B 109.5 . .
C33 C36 H36C 109.5 . .
H36A C36 H36C 109.5 . .
H36B C36 H36C 109.5 . .
C31 C37 C38 111.21(16) . .
C31 C37 C39 108.53(17) . .
C38 C37 C39 108.9(2) . .
C31 C37 C40 110.48(15) . .
C38 C37 C40 108.02(18) . .
C39 C37 C40 109.69(19) . .
C37 C38 H38A 109.5 . .
C37 C38 H38B 109.5 . .
H38A C38 H38B 109.5 . .
C37 C38 H38C 109.5 . .
H38A C38 H38C 109.5 . .
H38B C38 H38C 109.5 . .
C37 C39 H39A 109.5 . .
C37 C39 H39B 109.5 . .
H39A C39 H39B 109.5 . .
C37 C39 H39C 109.5 . .
H39A C39 H39C 109.5 . .
H39B C39 H39C 109.5 . .
C37 C40 H40A 109.5 . .
C37 C40 H40B 109.5 . .
H40A C40 H40B 109.5 . .
C37 C40 H40C 109.5 . .
H40A C40 H40C 109.5 . .
H40B C40 H40C 109.5 . .
C42 C41 C46 116.19(15) . .
C42 C41 B1 120.67(15) . .
C46 C41 B1 122.75(14) . .
C43 C42 C41 121.81(16) . .
C43 C42 H42 119.1 . .
C41 C42 H42 119.1 . .
C44 C43 C42 121.30(16) . .
C44 C43 C48 120.28(16) . .
C42 C43 C48 118.40(16) . .
C43 C44 C45 117.89(16) . .
C43 C44 H44 121.1 . .
C45 C44 H44 121.1 . .
C46 C45 C44 121.04(16) . .
C46 C45 C47 120.78(16) . .
C44 C45 C47 118.12(16) . .
C45 C46 C41 121.76(15) . .
C45 C46 H46 119.1 . .
C41 C46 H46 119.1 . .
F2 C47 F1 107.34(16) . .
F2 C47 F3 106.18(15) . .
F1 C47 F3 105.81(15) . .
F2 C47 C45 113.37(15) . .
F1 C47 C45 112.34(15) . .
F3 C47 C45 111.31(15) . .
F4 C48 F6 107.49(17) . .
F4 C48 F5 106.21(18) . .
F6 C48 F5 105.01(17) . .
F4 C48 C43 112.79(17) . .
F6 C48 C43 111.89(16) . .
F5 C48 C43 112.93(16) . .
C54 C49 C50 115.81(16) . .
C54 C49 B1 121.54(16) . .
C50 C49 B1 122.39(15) . .
C51 C50 C49 122.09(17) . .
C51 C50 H50 119.0 . .
C49 C50 H50 119.0 . .
C52 C51 C50 121.07(18) . .
C52 C51 C55 119.08(17) . .
C50 C51 C55 119.85(18) . .
C53 C52 C51 117.72(17) . .
C53 C52 H52 121.1 . .
C51 C52 H52 121.1 . .
C52 C53 C54 121.48(17) . .
C52 C53 C56 120.89(17) . .
C54 C53 C56 117.63(18) . .
C53 C54 C49 121.76(18) . .
C53 C54 H54 119.1 . .
C49 C54 H54 119.1 . .
F53 C55 F8 126.6(3) . .
F53 C55 F7 57.8(3) . .
F8 C55 F7 111.1(3) . .
F53 C55 F52 112.8(4) . .
F7 C55 F52 134.1(3) . .
F8 C55 F9 108.9(3) . .
F7 C55 F9 100.9(3) . .
F52 C55 F9 79.6(3) . .
F53 C55 F51 100.8(3) . .
F8 C55 F51 68.6(3) . .
F7 C55 F51 48.0(3) . .
F52 C55 F51 100.7(3) . .
F9 C55 F51 136.0(3) . .
F53 C55 C51 117.8(2) . .
F8 C55 C51 114.6(2) . .
F7 C55 C51 111.0(2) . .
F52 C55 C51 111.9(2) . .
F9 C55 C51 109.5(2) . .
F51 C55 C51 110.9(3) . .
F12 C56 F11 106.63(18) . .
F12 C56 F10 107.23(18) . .
F11 C56 F10 105.5(2) . .
F12 C56 C53 113.05(19) . .
F11 C56 C53 112.18(16) . .
F10 C56 C53 111.78(17) . .
C62 C57 C58 115.92(16) . .
C62 C57 B1 124.25(15) . .
C58 C57 B1 119.61(15) . .
C59 C58 C57 122.08(17) . .
C59 C58 H58 119.0 . .
C57 C58 H58 119.0 . .
C60 C59 C58 120.96(17) . .
C60 C59 C63 119.43(17) . .
C58 C59 C63 119.57(18) . .
C61 C60 C59 118.11(17) . .
C61 C60 H60 120.9 . .
C59 C60 H60 120.9 . .
C60 C61 C62 120.95(18) . .
C60 C61 C64 118.87(17) . .
C62 C61 C64 120.18(18) . .
C57 C62 C61 121.95(17) . .
C57 C62 H62 119.0 . .
C61 C62 H62 119.0 . .
F14 C63 F15 106.11(18) . .
F14 C63 F13 105.5(2) . .
F15 C63 F13 106.5(2) . .
F14 C63 C59 113.21(16) . .
F15 C63 C59 112.5(2) . .
F13 C63 C59 112.50(18) . .
F17 C64 F18 105.7(2) . .
F17 C64 F16 106.5(2) . .
F18 C64 F16 105.6(2) . .
F17 C64 C61 112.9(2) . .
F18 C64 C61 112.80(19) . .
F16 C64 C61 112.73(18) . .
C70 C65 C66 115.66(16) . .
C70 C65 B1 120.99(14) . .
C66 C65 B1 122.99(15) . .
C67 C66 C65 122.06(17) . .
C67 C66 H66 119.0 . .
C65 C66 H66 119.0 . .
C66 C67 C68 121.21(17) . .
C66 C67 C71 120.50(19) . .
C68 C67 C71 118.29(18) . .
C69 C68 C67 117.81(17) . .
C69 C68 H68 121.1 . .
C67 C68 H68 121.1 . .
C68 C69 C70 121.05(18) . .
C68 C69 C72 119.89(18) . .
C70 C69 C72 119.04(17) . .
C69 C70 C65 122.20(16) . .
C69 C70 H70 118.9 . .
C65 C70 H70 118.9 . .
F21 C71 F19 108.6(3) . .
F21 C71 F20 105.2(2) . .
F19 C71 F20 104.9(2) . .
F21 C71 C67 113.33(19) . .
F19 C71 C67 112.1(2) . .
F20 C71 C67 112.14(19) . .
F22 C72 F24 105.9(2) . .
F22 C72 F23 106.8(2) . .
F24 C72 F23 105.1(2) . .
F22 C72 C69 112.6(2) . .
F24 C72 C69 113.00(17) . .
F23 C72 C69 112.86(19) . .
C6S C1S C2S 117.9(2) . .
C6S C1S C7S 121.0(2) . .
C2S C1S C7S 121.1(2) . .
C3S C2S C1S 121.1(2) . .
C3S C2S H2S 119.5 . .
C1S C2S H2S 119.5 . .
C2S C3S C4S 120.3(2) . .
C2S C3S H3S 119.9 . .
C4S C3S H3S 119.9 . .
C3S C4S C5S 119.2(3) . .
C3S C4S H4S 120.4 . .
C5S C4S H4S 120.4 . .
C6S C5S C4S 120.4(2) . .
C6S C5S H5S 119.8 . .
C4S C5S H5S 119.8 . .
C5S C6S C1S 121.2(2) . .
C5S C6S H6S 119.4 . .
C1S C6S H6S 119.4 . .
C1S C7S H7SA 109.5 . .
C1S C7S H7SB 109.5 . .
H7SA C7S H7SB 109.5 . .
C1S C7S H7SC 109.5 . .
H7SA C7S H7SC 109.5 . .
H7SB C7S H7SC 109.5 . .
C9S C8S C73 117.9(3) . .
C9S C8S C85 121.6(4) . .
C73 C8S C85 120.4(4) . .
C8S C9S C86 121.2(3) . .
C8S C9S H9S 119.4 . .
C86 C9S H9S 119.4 . .
C96 C98 C97 122.7(10) 2_656 .
C96 C98 C95 119.4(9) 2_656 .
C97 C98 C95 117.9(8) . .
C98 C96 C95 119.4(8) 2_656 .
C96 C95 C98 121.2(6) . .
C91 C93 C92 119.1(3) 2_575 .
C91 C93 C84 118.6(3) 2_575 .
C92 C93 C84 122.2(3) . .
C91 C92 C93 120.9(3) . .
C91 C92 H92 119.5 . .
C93 C92 H92 119.5 . .
C92 C91 C93 120.0(3) . 2_575
C92 C91 H91 120.0 . .
C93 C91 H91 120.0 2_575 .
C87 C86 C9S 119.3(4) . .
C87 C86 H86 120.4 . .
C9S C86 H86 120.4 . .
C88 C87 C86 120.0(3) . .
C88 C87 H87 120.0 . .
C86 C87 H87 120.0 . .
C73 C88 C87 120.2(4) . .
C73 C88 H88 119.9 . .
C87 C88 H88 119.9 . .
C88 C73 C8S 121.3(4) . .
C88 C73 H73 119.3 . .
C8S C73 H73 119.3 . .
C8S C85 H85A 109.5 . .
C8S C85 H85B 109.5 . .
H85A C85 H85B 109.5 . .
C8S C85 H85C 109.5 . .
H85A C85 H85C 109.5 . .
H85B C85 H85C 109.5 . .
C93 C84 H84A 109.5 . .
C93 C84 H84B 109.5 . .
H84A C84 H84B 109.5 . .
C93 C84 H84C 109.5 . .
H84A C84 H84C 109.5 . .
H84B C84 H84C 109.5 . .

loop_
_geom_bond_atom_site_label_1
_geom_bond_atom_site_label_2
_geom_bond_distance
_geom_bond_site_symmetry_2
Co1 O1 1.8845(13) .
Co1 O2 1.8940(13) .
Co1 N1 1.9984(15) .
Co1 N2 2.0028(15) .
Fe1 C10 2.0631(18) .
Fe1 C2 2.069(2) .
Fe1 C9 2.079(2) .
Fe1 C3 2.088(2) .
Fe1 C1 2.0959(18) .
Fe1 C6 2.0987(17) .
Fe1 C7 2.1044(18) .
Fe1 C8 2.1077(19) .
Fe1 C5 2.1107(19) .
Fe1 C4 2.115(2) .
N1 C11 1.317(2) .
N1 C1 1.402(2) .
N2 C26 1.321(2) .
N2 C6 1.400(2) .
O1 C13 1.301(2) .
O2 C28 1.301(2) .
B1 C49 1.631(2) .
B1 C57 1.641(2) .
B1 C41 1.641(3) .
B1 C65 1.642(3) .
C1 C5 1.430(3) .
C1 C2 1.434(2) .
C2 C3 1.428(3) .
C2 H2 1.0000 .
C3 C4 1.419(3) .
C3 H3 1.0000 .
C4 C5 1.425(3) .
C4 H4 1.0000 .
C5 H5 1.0000 .
C6 C10 1.427(2) .
C6 C7 1.436(2) .
C7 C8 1.418(2) .
C7 H7 1.0000 .
C8 C9 1.425(3) .
C8 H8 1.0000 .
C9 C10 1.429(3) .
C9 H9 1.0000 .
C10 H10 1.0000 .
C11 C12 1.415(2) .
C11 H11 0.9500 .
C12 C17 1.421(2) .
C12 C13 1.435(2) .
C13 C14 1.437(2) .
C14 C15 1.378(2) .
C14 C22 1.538(2) .
C15 C16 1.417(3) .
C15 H15 0.9500 .
C16 C17 1.368(3) .
C16 C80 1.51(2) .
C16 C18 1.564(10) .
C17 H17 0.9500 .
C18 C20 1.519(14) .
C18 C19 1.522(8) .
C18 C21 1.544(12) .
C21 H21A 0.9800 .
C21 H21B 0.9800 .
C21 H21C 0.9800 .
C19 H19A 0.9800 .
C19 H19B 0.9800 .
C19 H19C 0.9800 .
C20 H20A 0.9800 .
C20 H20B 0.9800 .
C20 H20C 0.9800 .
C81 C80 1.560(18) .
C81 H81A 0.9800 .
C81 H81B 0.9800 .
C81 H81C 0.9800 .
C80 C83 1.48(3) .
C80 C82 1.53(2) .
C83 H83A 0.9800 .
C83 H83B 0.9800 .
C83 H83C 0.9800 .
C82 H82A 0.9800 .
C82 H82B 0.9800 .
C82 H82C 0.9800 .
C22 C24 1.534(3) .
C22 C23 1.539(3) .
C22 C25 1.540(3) .
C23 H23A 0.9800 .
C23 H23B 0.9800 .
C23 H23C 0.9800 .
C24 H24A 0.9800 .
C24 H24B 0.9800 .
C24 H24C 0.9800 .
C25 H25A 0.9800 .
C25 H25B 0.9800 .
C25 H25C 0.9800 .
C26 C27 1.415(2) .
C26 H26 0.9500 .
C27 C32 1.424(2) .
C27 C28 1.430(2) .
C28 C29 1.438(2) .
C29 C30 1.377(2) .
C29 C33 1.529(3) .
C30 C31 1.419(3) .
C30 H30 0.9500 .
C31 C32 1.365(2) .
C31 C37 1.526(2) .
C32 H32 0.9500 .
C33 C36 1.533(3) .
C33 C34 1.538(3) .
C33 C35 1.538(3) .
C34 H34A 0.9800 .
C34 H34B 0.9800 .
C34 H34C 0.9800 .
C35 H35A 0.9800 .
C35 H35B 0.9800 .
C35 H35C 0.9800 .
C36 H36A 0.9800 .
C36 H36B 0.9800 .
C36 H36C 0.9800 .
C37 C38 1.526(3) .
C37 C39 1.535(3) .
C37 C40 1.537(3) .
C38 H38A 0.9800 .
C38 H38B 0.9800 .
C38 H38C 0.9800 .
C39 H39A 0.9800 .
C39 H39B 0.9800 .
C39 H39C 0.9800 .
C40 H40A 0.9800 .
C40 H40B 0.9800 .
C40 H40C 0.9800 .
C41 C42 1.401(2) .
C41 C46 1.406(2) .
C42 C43 1.394(2) .
C42 H42 0.9500 .
C43 C44 1.380(3) .
C43 C48 1.499(2) .
C44 C45 1.396(2) .
C44 H44 0.9500 .
C45 C46 1.390(2) .
C45 C47 1.498(2) .
C46 H46 0.9500 .
C47 F2 1.333(2) .
C47 F1 1.339(2) .
C47 F3 1.351(2) .
C48 F4 1.333(2) .
C48 F6 1.338(2) .
C48 F5 1.340(3) .
C49 C54 1.402(2) .
C49 C50 1.404(3) .
C50 C51 1.390(2) .
C50 H50 0.9500 .
C51 C52 1.389(3) .
C51 C55 1.499(3) .
C52 C53 1.380(3) .
C52 H52 0.9500 .
C53 C54 1.393(2) .
C53 C56 1.501(3) .
C54 H54 0.9500 .
C55 F53 1.278(5) .
C55 F8 1.278(5) .
C55 F7 1.306(5) .
C55 F52 1.365(6) .
C55 F9 1.374(5) .
C55 F51 1.381(5) .
C56 F12 1.330(2) .
C56 F11 1.338(3) .
C56 F10 1.338(3) .
C57 C62 1.396(3) .
C57 C58 1.407(2) .
C58 C59 1.389(2) .
C58 H58 0.9500 .
C59 C60 1.387(3) .
C59 C63 1.494(3) .
C60 C61 1.382(3) .
C60 H60 0.9500 .
C61 C62 1.400(2) .
C61 C64 1.500(3) .
C62 H62 0.9500 .
C63 F14 1.330(3) .
C63 F15 1.340(3) .
C63 F13 1.344(3) .
C64 F17 1.323(3) .
C64 F18 1.333(3) .
C64 F16 1.337(3) .
C65 C70 1.401(2) .
C65 C66 1.408(2) .
C66 C67 1.388(3) .
C66 H66 0.9500 .
C67 C68 1.389(3) .
C67 C71 1.507(3) .
C68 C69 1.386(3) .
C68 H68 0.9500 .
C69 C70 1.394(2) .
C69 C72 1.494(3) .
C70 H70 0.9500 .
C71 F21 1.307(3) .
C71 F19 1.307(3) .
C71 F20 1.325(3) .
C72 F22 1.329(3) .
C72 F24 1.336(3) .
C72 F23 1.342(3) .
C1S C6S 1.396(3) .
C1S C2S 1.399(3) .
C1S C7S 1.493(4) .
C2S C3S 1.382(4) .
C2S H2S 0.9500 .
C3S C4S 1.385(3) .
C3S H3S 0.9500 .
C4S C5S 1.395(4) .
C4S H4S 0.9500 .
C5S C6S 1.374(4) .
C5S H5S 0.9500 .
C6S H6S 0.9500 .
C7S H7SA 0.9800 .
C7S H7SB 0.9800 .
C7S H7SC 0.9800 .
C8S C9S 1.367(6) .
C8S C73 1.397(5) .
C8S C85 1.500(5) .
C9S C86 1.400(5) .
C9S H9S 0.9500 .
C98 C96 1.336(9) 2_656
C98 C97 1.401(19) .
C98 C95 1.483(11) .
C96 C98 1.336(9) 2_656
C96 C95 1.441(12) .
C93 C91 1.382(4) 2_575
C93 C92 1.384(4) .
C93 C84 1.429(6) .
C92 C91 1.373(4) .
C92 H92 0.9500 .
C91 C93 1.382(4) 2_575
C91 H91 0.9500 .
C86 C87 1.375(5) .
C86 H86 0.9500 .
C87 C88 1.373(6) .
C87 H87 0.9500 .
C88 C73 1.363(5) .
C88 H88 0.9500 .
C73 H73 0.9500 .
C85 H85A 0.9800 .
C85 H85B 0.9800 .
C85 H85C 0.9800 .
C84 H84A 0.9800 .
C84 H84B 0.9800 .
C84 H84C 0.9800 .
